data_2008003
loop_
_publ_author_name
'Burgess, John'
'Fawcett, John'
'Russell, David R.'
'Waltham, Emma'

_publ_section_title
;
 Four <i>N</i>-Benzyl-Substituted 2-Ethyl-3-hydroxypyridin-4-ones
;
_journal_issue 12
_journal_name_full 'Acta Crystallographica Section C'
_journal_page_first 2011
_journal_page_last 2015
_journal_paper_doi 10.1107/S0108270198008488
_journal_volume 54
_journal_year 1998
_chemical_formula_moiety 'C15 H17 N O2'
_chemical_formula_sum 'C15 H17 N O2'
_chemical_formula_weight 243.30
_chemical_name_systematic
;
3-Hydroxy-2-ethyl-1-4methylbenzyl-pyridin-4-one
;
_space_group_IT_number 2
_symmetry_cell_setting triclinic
_symmetry_space_group_name_Hall '-P 1'
_symmetry_space_group_name_H-M 'P -1'
_audit_creation_method SHELXL
_cell_angle_alpha 91.395(6)
_cell_angle_beta 90.823(8)
_cell_angle_gamma 117.258(9)
_cell_formula_units_Z 2
_cell_length_a 7.2766(7)
_cell_length_b 7.3473(6)
_cell_length_c 13.2940(10)
_cell_measurement_reflns_used 27
_cell_measurement_temperature 190(2)
_cell_measurement_theta_max 12.40
_cell_measurement_theta_min 5.46
_cell_volume 631.37(11)
_computing_cell_refinement XSCANS
_computing_data_collection 'XSCANS (Fait, 1991)'
_computing_data_reduction XSCANS
_computing_molecular_graphics SHELXTL/PC
_computing_publication_material SHELXTL/PC
_computing_structure_refinement SHELXTL/PC
_computing_structure_solution 'SHELXTL/PC (Sheldrick, 1996)'
_diffrn_ambient_temperature 190(2)
_diffrn_measurement_device 'Siemens P4'
_diffrn_measurement_method \w
_diffrn_radiation_monochromator graphite
_diffrn_radiation_source 'fine-focus sealed tube'
_diffrn_radiation_type MoK\a
_diffrn_radiation_wavelength 0.71073
_diffrn_reflns_av_R_equivalents 0.015
_diffrn_reflns_av_sigmaI/netI 0.0134
_diffrn_reflns_limit_h_max 8
_diffrn_reflns_limit_h_min -7
_diffrn_reflns_limit_k_max 1
_diffrn_reflns_limit_k_min -8
_diffrn_reflns_limit_l_max 15
_diffrn_reflns_limit_l_min -15
_diffrn_reflns_number 2605
_diffrn_reflns_theta_max 25
_diffrn_reflns_theta_min 3.07
_diffrn_standards_decay_% <1
_diffrn_standards_interval_count 97
_diffrn_standards_number 3
_exptl_absorpt_coefficient_mu 0.085
_exptl_absorpt_correction_type none
_exptl_crystal_colour colourless
_exptl_crystal_density_diffrn 1.280
_exptl_crystal_density_method 'not measured'
_exptl_crystal_description block
_exptl_crystal_F_000 260
_exptl_crystal_size_max 0.58
_exptl_crystal_size_mid 0.48
_exptl_crystal_size_min 0.23
_refine_diff_density_max 0.306
_refine_diff_density_min -0.267
_refine_ls_extinction_coef 0.066(8)
_refine_ls_extinction_method SHELXTL/PC
_refine_ls_goodness_of_fit_all 1.031
_refine_ls_goodness_of_fit_obs 1.054
_refine_ls_hydrogen_treatment 'H atoms constrained'
_refine_ls_matrix_type full
_refine_ls_number_parameters 165
_refine_ls_number_reflns 2222
_refine_ls_number_restraints 0
_refine_ls_restrained_S_all 1.031
_refine_ls_restrained_S_obs 1.054
_refine_ls_R_factor_all 0.044
_refine_ls_R_factor_obs 0.039
_refine_ls_shift/esd_max 0.005
_refine_ls_shift/esd_mean 0.001
_refine_ls_structure_factor_coef Fsqd
_refine_ls_weighting_details 'w = 1/[\s^2^(Fo^2^)+(0.0586P)^2^+0.2944P] where P = Fo^2^+2Fc^2^)/3'
_refine_ls_weighting_scheme calc
_refine_ls_wR_factor_all 0.114
_refine_ls_wR_factor_obs 0.109
_reflns_number_observed 1980
_reflns_number_total 2222
_reflns_observed_criterion I>2\s(I)
_cod_data_source_file os1028.cif
_cod_data_source_block 4Me
_cod_depositor_comments
;
The following automatic conversions were performed:
'_symmetry_cell_setting' value 'Triclinic' changed to 'triclinic'
according to '/home/saulius/struct/CIF-dictionaries/cif_core.dic'
dictionary named 'cif_core.dic' version 2.4.1 from 2010-06-29.

Automatic conversion script
Id: cif_fix_enum 1527 2010-12-29 10:47:43Z saulius 

The following automatic conversions were performed:

'_symmetry_cell_setting' value 'Triclinic' changed to 'triclinic'
according to /home/saulius/struct/CIF-dictionaries/cif_core.dic
dictionary named 'cif_core.dic' version 2.4.1 from 2010-06-29.

Automatic conversion script
Id: cif_fix_values 1715 2011-07-08 13:25:40Z adriana 

The following automatic conversions were performed:

'_refine_ls_weighting_scheme' value 'calc w =
1/[\s^2^(Fo^2^)+(0.0586P)^2^+0.2944P] where P = Fo^2^+2Fc^2^)/3' was
changed to 'calc'. New tag '_refine_ls_weighting_details' was
created. The value of the new tag was set to 'w =
1/[\s^2^(Fo^2^)+(0.0586P)^2^+0.2944P] where P = Fo^2^+2Fc^2^)/3'.

Automatic conversion script
Id: cif_fix_values 3143 2015-03-26 13:38:13Z robertas 
;
_cod_original_cell_volume 631.37(9)
_cod_database_code 2008003

loop_
_symmetry_equiv_pos_as_xyz
'x, y, z'
'-x, -y, -z'

loop_
_atom_site_aniso_label
_atom_site_aniso_U_11
_atom_site_aniso_U_22
_atom_site_aniso_U_33
_atom_site_aniso_U_12
_atom_site_aniso_U_13
_atom_site_aniso_U_23
O1 0.0214(5) 0.0310(6) 0.0422(6) 0.0139(5) 0.0071(4) 0.0120(5)
O2 0.0299(6) 0.0297(6) 0.0368(6) 0.0162(5) 0.0095(5) 0.0103(5)
N1 0.0214(6) 0.0272(7) 0.0233(6) 0.0097(5) 0.0018(5) 0.0019(5)
C1 0.0341(9) 0.0418(10) 0.0413(9) 0.0209(8) 0.0005(7) 0.0117(7)
C2 0.0271(8) 0.0255(8) 0.0356(8) 0.0134(6) 0.0056(6) 0.0053(6)
C3 0.0226(7) 0.0262(8) 0.0213(7) 0.0112(6) 0.0012(5) -0.0002(6)
C4 0.0205(7) 0.0283(8) 0.0229(7) 0.0123(6) 0.0013(5) 0.0010(6)
C5 0.0271(8) 0.0270(8) 0.0201(7) 0.0139(6) 0.0028(6) 0.0013(6)
C6 0.0287(8) 0.0334(8) 0.0258(7) 0.0201(7) 0.0022(6) 0.0033(6)
C7 0.0225(7) 0.0372(8) 0.0251(7) 0.0159(7) 0.0018(6) 0.0009(6)
C8 0.0215(7) 0.0277(8) 0.0318(8) 0.0051(6) 0.0025(6) 0.0014(6)
C9 0.0171(7) 0.0285(8) 0.0316(8) 0.0053(6) 0.0043(6) 0.0049(6)
C10 0.0335(9) 0.0308(8) 0.0410(9) 0.0140(7) 0.0092(7) 0.0049(7)
C11 0.0341(9) 0.0356(9) 0.0462(10) 0.0168(8) 0.0091(7) 0.0160(8)
C12 0.0226(8) 0.0422(9) 0.0344(9) 0.0099(7) 0.0049(6) 0.0112(7)
C13 0.0312(9) 0.0385(9) 0.0316(9) 0.0137(7) 0.0022(7) 0.0006(7)
C14 0.0279(8) 0.0290(8) 0.0338(8) 0.0116(7) 0.0018(6) 0.0045(6)
C15 0.0371(10) 0.0582(12) 0.0381(10) 0.0189(9) 0.0062(7) 0.0162(9)

loop_
_atom_site_label
_atom_site_fract_x
_atom_site_fract_y
_atom_site_fract_z
_atom_site_U_iso_or_equiv
_atom_site_thermal_displace_type
_atom_site_calc_flag
_atom_site_refinement_flags
_atom_site_occupancy
_atom_site_disorder_group
_atom_site_type_symbol
O1 0.4359(2) 0.2292(2) 0.08748(8) 0.0306(3) Uani d . 1 . O
H1 0.4920(2) 0.3427(2) 0.03850(8) 0.075(8) Uiso d R 1 . H
O2 0.2924(2) 0.5027(2) 0.03773(8) 0.0309(3) Uani d . 1 . O
N1 -0.1024(2) -0.0522(2) 0.14877(9) 0.0245(3) Uani d . 1 . N
C1 0.3007(3) -0.0914(3) 0.26845(13) 0.0375(4) Uani d . 1 . C
H1B 0.3507(3) -0.1883(3) 0.28345(13) 0.056 Uiso calc R 1 . H
H1C 0.2077(3) -0.0937(3) 0.31946(13) 0.056 Uiso calc R 1 . H
H1D 0.4152(3) 0.0434(3) 0.26670(13) 0.056 Uiso calc R 1 . H
C2 0.1868(2) -0.1482(2) 0.16625(12) 0.0287(4) Uani d . 1 . C
H2A 0.2806(2) -0.1488(2) 0.11526(12) 0.034 Uiso calc R 1 . H
H2B 0.0730(2) -0.2855(2) 0.16805(12) 0.034 Uiso calc R 1 . H
C3 0.1041(2) -0.0025(2) 0.13755(10) 0.0234(3) Uani d . 1 . C
C4 0.2342(2) 0.1843(2) 0.10051(10) 0.0235(3) Uani d . 1 . C
C5 0.1675(2) 0.3336(2) 0.07339(10) 0.0241(3) Uani d . 1 . C
C6 -0.0461(2) 0.2717(2) 0.08830(11) 0.0270(3) Uani d . 1 . C
H6A -0.1003(2) 0.3610(2) 0.07366(11) 0.032 Uiso calc R 1 . H
C7 -0.1719(2) 0.0840(2) 0.12363(11) 0.0274(3) Uani d . 1 . C
H7A -0.3113(2) 0.0474(2) 0.13088(11) 0.033 Uiso calc R 1 . H
C8 -0.2537(2) -0.2568(2) 0.18158(11) 0.0293(4) Uani d . 1 . C
H8A -0.2324(2) -0.3605(2) 0.14433(11) 0.035 Uiso calc R 1 . H
H8B -0.3921(2) -0.2770(2) 0.16484(11) 0.035 Uiso calc R 1 . H
C9 -0.2391(2) -0.2870(2) 0.29285(11) 0.0276(4) Uani d . 1 . C
C10 -0.2325(3) -0.4614(2) 0.32672(13) 0.0352(4) Uani d . 1 . C
H10A -0.2319(3) -0.5580(2) 0.28036(13) 0.042 Uiso calc R 1 . H
C11 -0.2267(3) -0.4931(3) 0.42906(14) 0.0380(4) Uani d . 1 . C
H11A -0.2220(3) -0.6108(3) 0.45008(14) 0.046 Uiso calc R 1 . H
C12 -0.2278(2) -0.3529(3) 0.50055(12) 0.0348(4) Uani d . 1 . C
C13 -0.2359(2) -0.1795(3) 0.46599(12) 0.0346(4) Uani d . 1 . C
H13A -0.2378(2) -0.0835(3) 0.51230(12) 0.042 Uiso calc R 1 . H
C14 -0.2411(2) -0.1468(2) 0.36399(12) 0.0307(4) Uani d . 1 . C
H14A -0.2460(2) -0.0292(2) 0.34298(12) 0.037 Uiso calc R 1 . H
C15 -0.2212(3) -0.3867(3) 0.61177(13) 0.0453(5) Uani d . 1 . C
H15C -0.2230(3) -0.2741(3) 0.64917(13) 0.054 Uiso calc R 1 . H
H15A -0.0971(3) -0.3958(3) 0.62880(13) 0.054 Uiso calc R 1 . H
H15B -0.3394(3) -0.5117(3) 0.62810(13) 0.054 Uiso calc R 1 . H

loop_
_atom_type_symbol
_atom_type_description
_atom_type_scat_dispersion_real
_atom_type_scat_dispersion_imag
_atom_type_scat_source
C C 0.0033 0.0016 'International Tables Vol C Tables 4.2.6.8 and 6.1.1.4'
H H 0.0000 0.0000 'International Tables Vol C Tables 4.2.6.8 and 6.1.1.4'
N N 0.0061 0.0033 'International Tables Vol C Tables 4.2.6.8 and 6.1.1.4'
O O 0.0106 0.0060 'International Tables Vol C Tables 4.2.6.8 and 6.1.1.4'

loop_
_geom_angle_atom_site_label_1
_geom_angle_atom_site_label_2
_geom_angle_atom_site_label_3
_geom_angle
C7 N1 C3 119.84(12)
C7 N1 C8 118.59(12)
C3 N1 C8 121.45(12)
C3 C2 C1 112.47(13)
C4 C3 N1 118.84(13)
C4 C3 C2 119.96(13)
N1 C3 C2 121.19(13)
O1 C4 C3 118.24(12)
O1 C4 C5 118.56(13)
C3 C4 C5 123.20(13)
O2 C5 C6 124.59(13)
O2 C5 C4 120.95(13)
C6 C5 C4 114.44(13)
C7 C6 C5 120.96(14)
C6 C7 N1 122.70(13)
N1 C8 C9 113.79(12)
C10 C9 C14 118.14(14)
C10 C9 C8 120.62(14)
C14 C9 C8 121.18(14)
C9 C10 C11 120.7(2)
C12 C11 C10 121.4(2)
C11 C12 C13 117.52(15)
C11 C12 C15 121.5(2)
C13 C12 C15 121.0(2)
C14 C13 C12 121.4(2)
C13 C14 C9 120.86(15)

loop_
_geom_bond_atom_site_label_1
_geom_bond_atom_site_label_2
_geom_bond_site_symmetry_2
_geom_bond_distance
_geom_bond_publ_flag
O1 C4 . 1.363(2) ?
O2 C5 . 1.265(2) ?
N1 C7 . 1.358(2) ?
N1 C3 . 1.386(2) ?
N1 C8 . 1.481(2) ?
C1 C2 . 1.526(2) ?
C2 C3 . 1.503(2) ?
C3 C4 . 1.371(2) ?
C4 C5 . 1.439(2) ?
C5 C6 . 1.424(2) ?
C6 C7 . 1.360(2) ?
C8 C9 . 1.511(2) ?
C9 C10 . 1.390(2) ?
C9 C14 . 1.387(2) ?
C10 C11 . 1.389(2) ?
C11 C12 . 1.387(3) ?
C12 C13 . 1.391(2) ?
C12 C15 . 1.509(2) ?
C13 C14 . 1.386(2) ?

loop_
_cod_related_entry_id
_cod_related_entry_database
_cod_related_entry_code
1 ChemSpider 8212997
